data_7126403
loop_
_publ_author_name
'Wang, Jiwei'
'Zhan, Licheng'
'Wang, Gendi'
'Wei, Yin'
'Shi, Min'
'Zhang, Jun'

_publ_section_title
;
 Pd-Promoted cross coupling of iodobenzene with vinylgold via an
 unprecedented phenyl transmetalation from Pd to Au.
;
_journal_issue 46
_journal_name_full 'Chemical communications (Cambridge, England)'
_journal_page_first 6213
_journal_page_last 6216
_journal_paper_doi 10.1039/d0cc02645j
_journal_volume 56
_journal_year 2020
_chemical_formula_moiety 'C48 H58 Au N3'
_chemical_formula_sum 'C48 H58 Au N3'
_chemical_formula_weight 873.94
_space_group_crystal_system monoclinic
_space_group_IT_number 14
_space_group_name_Hall '-P 2yn'
_space_group_name_H-M_alt 'P 1 21/n 1'
_atom_sites_solution_hydrogens geom
_atom_sites_solution_primary dual
_audit_creation_date 2017-06-23
_audit_creation_method
;
Olex2 1.2
(compiled 2017.03.28 svn.r3405 for OlexSys, GUI svn.r5337)
;
_audit_update_record
;
2019-06-26 deposited with the CCDC.	2020-04-17 downloaded from the CCDC.
;
_cell_angle_alpha 90
_cell_angle_beta 95.768(4)
_cell_angle_gamma 90
_cell_formula_units_Z 4
_cell_length_a 10.7970(12)
_cell_length_b 16.6498(18)
_cell_length_c 24.697(3)
_cell_measurement_reflns_used 6470
_cell_measurement_temperature 301(2)
_cell_measurement_theta_max 25.008
_cell_measurement_theta_min 2.337
_cell_volume 4417.2(9)
_computing_cell_refinement 'SAINT v8.37A (Bruker, 2015)'
_computing_data_reduction 'SAINT v8.37A (Bruker, 2015)'
_computing_molecular_graphics 'Olex2 (Dolomanov et al., 2009)'
_computing_publication_material 'Olex2 (Dolomanov et al., 2009)'
_computing_structure_refinement 'ShelXL (Sheldrick, 2015)'
_computing_structure_solution 'ShelXT (Sheldrick, 2015)'
_diffrn_ambient_temperature 301.47
_diffrn_measured_fraction_theta_full 0.999
_diffrn_measured_fraction_theta_max 0.999
_diffrn_measurement_device_type 'Bruker APEX-II CCD'
_diffrn_measurement_method '\f and \w scans'
_diffrn_radiation_type MoK\a
_diffrn_radiation_wavelength 0.71073
_diffrn_reflns_av_R_equivalents 0.1217
_diffrn_reflns_av_unetI/netI 0.0957
_diffrn_reflns_Laue_measured_fraction_full 0.999
_diffrn_reflns_Laue_measured_fraction_max 0.999
_diffrn_reflns_limit_h_max 13
_diffrn_reflns_limit_h_min -13
_diffrn_reflns_limit_k_max 20
_diffrn_reflns_limit_k_min -20
_diffrn_reflns_limit_l_max 29
_diffrn_reflns_limit_l_min -30
_diffrn_reflns_number 43661
_diffrn_reflns_point_group_measured_fraction_full 0.999
_diffrn_reflns_point_group_measured_fraction_max 0.999
_diffrn_reflns_theta_full 25.242
_diffrn_reflns_theta_max 25.998
_diffrn_reflns_theta_min 2.447
_diffrn_standards_number 0
_exptl_absorpt_coefficient_mu 3.364
_exptl_absorpt_correction_T_max 0.7461
_exptl_absorpt_correction_T_min 0.5182
_exptl_absorpt_correction_type multi-scan
_exptl_absorpt_process_details
'SADABS-2016/2 (Bruker,2016/2) was used for absorption correction. wR2(int) was 0.1459 before and 0.0872 after correction. The Ratio of minimum to maximum transmission is 0.6945. The \l/2 correction factor is Not present.'
_exptl_crystal_colour colourless
_exptl_crystal_density_diffrn 1.314
_exptl_crystal_description block
_exptl_crystal_F_000 1784
_exptl_crystal_size_max 0.12
_exptl_crystal_size_mid 0.03
_exptl_crystal_size_min 0.02
_refine_diff_density_max 1.137
_refine_diff_density_min -0.904
_refine_diff_density_rms 0.110
_refine_ls_extinction_coef 0.00072(10)
_refine_ls_extinction_expression Fc^*^=kFc[1+0.001xFc^2^\l^3^/sin(2\q)]^-1/4^
_refine_ls_extinction_method 'SHELXL-2014/8 (Sheldrick 2014'
_refine_ls_goodness_of_fit_ref 1.045
_refine_ls_hydrogen_treatment constr
_refine_ls_matrix_type full
_refine_ls_number_parameters 482
_refine_ls_number_reflns 8678
_refine_ls_number_restraints 12
_refine_ls_restrained_S_all 1.050
_refine_ls_R_factor_all 0.1095
_refine_ls_R_factor_gt 0.0555
_refine_ls_shift/su_max 0.001
_refine_ls_shift/su_mean 0.000
_refine_ls_structure_factor_coef Fsqd
_refine_ls_weighting_details 'w=1/[\s^2^(Fo^2^)+(0.0221P)^2^+6.7170P] where P=(Fo^2^+2Fc^2^)/3'
_refine_ls_weighting_scheme calc
_refine_ls_wR_factor_gt 0.0938
_refine_ls_wR_factor_ref 0.1146
_reflns_Friedel_coverage 0.000
_reflns_number_gt 5425
_reflns_number_total 8678
_reflns_threshold_expression 'I > 2\s(I)'
_cod_data_source_file d0cc02645j2.cif
_cod_data_source_block mo_d8v17144_0m
_cod_depositor_comments 'Adding full bibliography for 7126403--7126408.cif.'
_cod_original_cell_volume 4417.2(8)
_cod_database_code 7126403
_shelx_shelxl_version_number 2014/8
_shelx_space_group_comment
;
The symmetry employed for this shelxl refinement is uniquely defined
by the following loop, which should always be used as a source of
symmetry information in preference to the above space-group names.
They are only intended as comments.
;
_shelx_estimated_absorpt_t_max 0.936
_shelx_estimated_absorpt_t_min 0.688
_olex2_refinement_description
;
1. Fixed Uiso
 At 1.2 times of:
  All C(H) groups
 At 1.5 times of:
  All C(H,H,H) groups
2. Uiso/Uaniso restraints and constraints
C26 \\sim C27 \\sim C28: within 2A with sigma of 0.01 and sigma for terminal
atoms of 0.02
3.a Ternary CH refined with riding coordinates:
 C11(H11), C14(H14), C23(H23), C26(H26), C43(H43), C46(H46)
3.b Aromatic/amide H refined with riding coordinates:
 C3(H3), C4(H4), C7(H7), C8(H8), C9(H9), C19(H19), C20(H20), C21(H21),
 C31(H31), C32(H32), C33(H33), C34(H34), C36(H36), C39(H39), C40(H40), C41(H41)
3.c Idealised Me refined as rotating group:
 C12(H12A,H12B,H12C), C13(H13A,H13B,H13C), C15(H15A,H15B,H15C), C16(H16A,H16B,
 H16C), C24(H24A,H24B,H24C), C25(H25A,H25B,H25C), C27(H27A,H27B,H27C), C28(H28A,
 H28B,H28C), C44(H44A,H44B,H44C), C45(H45A,H45B,H45C), C47(H47A,H47B,H47C),
 C48(H48A,H48B,H48C)
;
_olex2_submission_special_instructions 'No special instructions were received'

loop_
_space_group_symop_operation_xyz
'x, y, z'
'-x+1/2, y+1/2, -z+1/2'
'-x, -y, -z'
'x-1/2, -y-1/2, z-1/2'

loop_
_atom_site_label
_atom_site_type_symbol
_atom_site_fract_x
_atom_site_fract_y
_atom_site_fract_z
_atom_site_U_iso_or_equiv
_atom_site_adp_type
_atom_site_occupancy
_atom_site_site_symmetry_order
_atom_site_calc_flag
_atom_site_refinement_flags_posn
_atom_site_refinement_flags_adp
_atom_site_refinement_flags_occupancy
_atom_site_disorder_assembly
_atom_site_disorder_group
Au1 Au 0.44170(3) 0.26373(2) 0.49602(2) 0.05093(13) Uani 1 1 d . . . . .
N1 N 0.4284(5) 0.1969(3) 0.6089(2) 0.0452(14) Uani 1 1 d . . . . .
N2 N 0.3919(5) 0.3233(3) 0.6085(2) 0.0431(14) Uani 1 1 d . . . . .
N3 N 0.7380(7) 0.2988(4) 0.2729(3) 0.0709(19) Uani 1 1 d . . . . .
C1 C 0.4223(6) 0.2623(4) 0.5765(3) 0.0416(16) Uani 1 1 d . . . . .
C2 C 0.4476(7) 0.2605(4) 0.4149(3) 0.0493(19) Uani 1 1 d . . . . .
C3 C 0.3790(7) 0.2958(4) 0.6604(3) 0.055(2) Uani 1 1 d . . . . .
H3 H 0.3585 0.3263 0.6897 0.066 Uiso 1 1 calc R . . . .
C4 C 0.4015(7) 0.2175(4) 0.6603(3) 0.058(2) Uani 1 1 d . . . . .
H4 H 0.3995 0.1828 0.6897 0.069 Uiso 1 1 calc R . . . .
C5 C 0.3689(7) 0.4056(4) 0.5910(3) 0.0502(19) Uani 1 1 d . . . . .
C6 C 0.2515(8) 0.4254(5) 0.5658(3) 0.062(2) Uani 1 1 d . . . . .
C7 C 0.2330(10) 0.5056(6) 0.5524(4) 0.087(3) Uani 1 1 d . . . . .
H7 H 0.1553 0.5218 0.5365 0.105 Uiso 1 1 calc R . . . .
C8 C 0.3237(14) 0.5611(6) 0.5618(5) 0.111(4) Uani 1 1 d . . . . .
H8 H 0.3082 0.6144 0.5522 0.133 Uiso 1 1 calc R . . . .
C9 C 0.4361(11) 0.5393(5) 0.5850(4) 0.088(3) Uani 1 1 d . . . . .
H9 H 0.4980 0.5782 0.5900 0.106 Uiso 1 1 calc R . . . .
C10 C 0.4646(9) 0.4613(5) 0.6019(3) 0.063(2) Uani 1 1 d . . . . .
C11 C 0.5903(8) 0.4390(5) 0.6289(4) 0.076(3) Uani 1 1 d . . . . .
H11 H 0.5865 0.3830 0.6409 0.091 Uiso 1 1 calc R . . . .
C12 C 0.6879(10) 0.4447(8) 0.5906(5) 0.153(5) Uani 1 1 d . . . . .
H12A H 0.6721 0.4054 0.5623 0.230 Uiso 1 1 calc GR . . . .
H12B H 0.7681 0.4350 0.6100 0.230 Uiso 1 1 calc GR . . . .
H12C H 0.6865 0.4974 0.5748 0.230 Uiso 1 1 calc GR . . . .
C13 C 0.6268(10) 0.4904(6) 0.6784(4) 0.120(4) Uani 1 1 d . . . . .
H13A H 0.6333 0.5454 0.6675 0.179 Uiso 1 1 calc GR . . . .
H13B H 0.7056 0.4725 0.6957 0.179 Uiso 1 1 calc GR . . . .
H13C H 0.5647 0.4857 0.7035 0.179 Uiso 1 1 calc GR . . . .
C14 C 0.1492(9) 0.3646(5) 0.5544(4) 0.082(3) Uani 1 1 d . . . . .
H14 H 0.1816 0.3126 0.5678 0.099 Uiso 1 1 calc R . . . .
C15 C 0.1108(10) 0.3559(7) 0.4940(5) 0.129(4) Uani 1 1 d . . . . .
H15A H 0.0879 0.4076 0.4789 0.194 Uiso 1 1 calc GR . . . .
H15B H 0.0410 0.3201 0.4885 0.194 Uiso 1 1 calc GR . . . .
H15C H 0.1791 0.3347 0.4765 0.194 Uiso 1 1 calc GR . . . .
C16 C 0.0349(11) 0.3833(8) 0.5832(5) 0.157(5) Uani 1 1 d . . . . .
H16A H 0.0531 0.3738 0.6215 0.235 Uiso 1 1 calc GR . . . .
H16B H -0.0326 0.3494 0.5691 0.235 Uiso 1 1 calc GR . . . .
H16C H 0.0120 0.4385 0.5772 0.235 Uiso 1 1 calc GR . . . .
C17 C 0.4439(7) 0.1145(4) 0.5917(3) 0.0457(18) Uani 1 1 d . . . . .
C18 C 0.5604(8) 0.0789(5) 0.6022(3) 0.062(2) Uani 1 1 d . . . . .
C19 C 0.5678(10) -0.0010(5) 0.5884(4) 0.082(3) Uani 1 1 d . . . . .
H19 H 0.6435 -0.0276 0.5957 0.098 Uiso 1 1 calc R . . . .
C20 C 0.4680(11) -0.0424(5) 0.5645(4) 0.087(3) Uani 1 1 d . . . . .
H20 H 0.4766 -0.0961 0.5553 0.105 Uiso 1 1 calc R . . . .
C21 C 0.3552(9) -0.0053(5) 0.5540(4) 0.073(3) Uani 1 1 d . . . . .
H21 H 0.2879 -0.0343 0.5376 0.087 Uiso 1 1 calc R . . . .
C22 C 0.3393(8) 0.0747(4) 0.5671(3) 0.057(2) Uani 1 1 d . . . . .
C23 C 0.2137(7) 0.1141(5) 0.5562(4) 0.073(3) Uani 1 1 d . . . . .
H23 H 0.2257 0.1716 0.5633 0.088 Uiso 1 1 calc R . . . .
C24 C 0.1594(11) 0.1057(8) 0.4977(5) 0.148(5) Uani 1 1 d . . . . .
H24A H 0.2156 0.1286 0.4742 0.223 Uiso 1 1 calc GR . . . .
H24B H 0.0810 0.1333 0.4926 0.223 Uiso 1 1 calc GR . . . .
H24C H 0.1471 0.0499 0.4891 0.223 Uiso 1 1 calc GR . . . .
C25 C 0.1241(10) 0.0848(8) 0.5933(5) 0.139(5) Uani 1 1 d . . . . .
H25A H 0.1181 0.0274 0.5908 0.208 Uiso 1 1 calc GR . . . .
H25B H 0.0439 0.1082 0.5831 0.208 Uiso 1 1 calc GR . . . .
H25C H 0.1523 0.0999 0.6300 0.208 Uiso 1 1 calc GR . . . .
C26 C 0.6729(9) 0.1243(6) 0.6267(4) 0.096(3) Uani 1 1 d . U . . .
H26 H 0.6436 0.1745 0.6418 0.115 Uiso 1 1 calc R . . . .
C27 C 0.7466(12) 0.0790(8) 0.6727(5) 0.173(5) Uani 1 1 d . U . . .
H27A H 0.6966 0.0727 0.7024 0.260 Uiso 1 1 calc GR . . . .
H27B H 0.8206 0.1087 0.6848 0.260 Uiso 1 1 calc GR . . . .
H27C H 0.7693 0.0271 0.6599 0.260 Uiso 1 1 calc GR . . . .
C28 C 0.7549(10) 0.1460(8) 0.5825(5) 0.148(5) Uani 1 1 d . U . . .
H28A H 0.7756 0.0982 0.5636 0.222 Uiso 1 1 calc GR . . . .
H28B H 0.8298 0.1710 0.5986 0.222 Uiso 1 1 calc GR . . . .
H28C H 0.7112 0.1825 0.5572 0.222 Uiso 1 1 calc GR . . . .
C29 C 0.4476(8) 0.2544(4) 0.3704(4) 0.067(2) Uani 1 1 d . . . . .
C30 C 0.4342(8) 0.2436(5) 0.3094(4) 0.069(2) Uani 1 1 d . . . . .
C31 C 0.3207(9) 0.2139(7) 0.2851(4) 0.106(4) Uani 1 1 d . . . . .
H31 H 0.2569 0.2035 0.3068 0.127 Uiso 1 1 calc R . . . .
C32 C 0.3012(11) 0.1999(8) 0.2311(5) 0.123(4) Uani 1 1 d . . . . .
H32 H 0.2247 0.1809 0.2156 0.147 Uiso 1 1 calc R . . . .
C33 C 0.3962(12) 0.2141(8) 0.1996(4) 0.119(4) Uani 1 1 d . . . . .
H33 H 0.3842 0.2030 0.1625 0.143 Uiso 1 1 calc R . . . .
C34 C 0.5089(9) 0.2445(6) 0.2214(4) 0.088(3) Uani 1 1 d . . . . .
H34 H 0.5716 0.2547 0.1991 0.106 Uiso 1 1 calc R . . . .
C35 C 0.5283(8) 0.2595(5) 0.2761(3) 0.063(2) Uani 1 1 d . . . . .
C36 C 0.6482(8) 0.2895(5) 0.3002(3) 0.066(2) Uani 1 1 d . . . . .
H36 H 0.6579 0.3020 0.3371 0.079 Uiso 1 1 calc R . . . .
C37 C 0.8555(8) 0.3258(5) 0.2990(3) 0.068(2) Uani 1 1 d . . . . .
C38 C 0.9308(9) 0.2727(6) 0.3317(4) 0.076(2) Uani 1 1 d . . . . .
C39 C 1.0473(10) 0.3014(7) 0.3535(4) 0.101(3) Uani 1 1 d . . . . .
H39 H 1.0997 0.2678 0.3754 0.121 Uiso 1 1 calc R . . . .
C40 C 1.0856(10) 0.3767(8) 0.3434(5) 0.110(4) Uani 1 1 d . . . . .
H40 H 1.1629 0.3943 0.3590 0.132 Uiso 1 1 calc R . . . .
C41 C 1.0113(11) 0.4278(7) 0.3103(5) 0.100(3) Uani 1 1 d . . . . .
H41 H 1.0395 0.4794 0.3040 0.120 Uiso 1 1 calc R . . . .
C42 C 0.8977(10) 0.4046(5) 0.2866(4) 0.074(3) Uani 1 1 d . . . . .
C43 C 0.8145(10) 0.4593(6) 0.2505(4) 0.091(3) Uani 1 1 d . . . . .
H43 H 0.7629 0.4253 0.2249 0.109 Uiso 1 1 calc R . . . .
C44 C 0.8854(11) 0.5177(6) 0.2168(4) 0.125(4) Uani 1 1 d . . . . .
H44A H 0.9273 0.5571 0.2404 0.188 Uiso 1 1 calc GR . . . .
H44B H 0.8278 0.5440 0.1904 0.188 Uiso 1 1 calc GR . . . .
H44C H 0.9455 0.4885 0.1984 0.188 Uiso 1 1 calc GR . . . .
C45 C 0.7279(11) 0.5054(7) 0.2837(5) 0.142(5) Uani 1 1 d . . . . .
H45A H 0.6801 0.4682 0.3028 0.213 Uiso 1 1 calc GR . . . .
H45B H 0.6728 0.5379 0.2599 0.213 Uiso 1 1 calc GR . . . .
H45C H 0.7758 0.5392 0.3093 0.213 Uiso 1 1 calc GR . . . .
C46 C 0.8898(9) 0.1877(6) 0.3432(4) 0.093(3) Uani 1 1 d . . . . .
H46 H 0.8191 0.1747 0.3166 0.112 Uiso 1 1 calc R . . . .
C47 C 0.9943(11) 0.1276(7) 0.3352(5) 0.137(5) Uani 1 1 d . . . . .
H47A H 1.0190 0.1331 0.2991 0.206 Uiso 1 1 calc GR . . . .
H47B H 0.9648 0.0739 0.3401 0.206 Uiso 1 1 calc GR . . . .
H47C H 1.0644 0.1381 0.3613 0.206 Uiso 1 1 calc GR . . . .
C48 C 0.8460(10) 0.1805(7) 0.3993(5) 0.135(5) Uani 1 1 d . . . . .
H48A H 0.9147 0.1903 0.4264 0.203 Uiso 1 1 calc GR . . . .
H48B H 0.8140 0.1275 0.4040 0.203 Uiso 1 1 calc GR . . . .
H48C H 0.7817 0.2193 0.4032 0.203 Uiso 1 1 calc GR . . . .

loop_
_atom_site_aniso_label
_atom_site_aniso_U_11
_atom_site_aniso_U_22
_atom_site_aniso_U_33
_atom_site_aniso_U_23
_atom_site_aniso_U_13
_atom_site_aniso_U_12
Au1 0.0683(2) 0.04125(17) 0.04582(19) 0.00068(15) 0.01859(13) -0.00132(16)
N1 0.054(4) 0.041(3) 0.044(4) 0.001(3) 0.017(3) 0.003(3)
N2 0.055(4) 0.035(3) 0.041(4) -0.002(3) 0.013(3) 0.000(3)
N3 0.072(5) 0.084(5) 0.057(5) -0.002(4) 0.012(4) -0.008(4)
C1 0.040(4) 0.040(4) 0.046(4) 0.006(4) 0.007(3) -0.001(3)
C2 0.086(6) 0.034(4) 0.030(4) 0.002(3) 0.021(4) -0.001(4)
C3 0.085(6) 0.051(4) 0.032(4) 0.000(3) 0.016(4) 0.004(4)
C4 0.087(6) 0.043(5) 0.046(5) 0.008(3) 0.021(4) -0.001(4)
C5 0.066(5) 0.036(4) 0.050(5) 0.003(3) 0.017(4) -0.004(4)
C6 0.085(7) 0.047(5) 0.054(5) 0.003(4) -0.001(5) 0.005(5)
C7 0.112(8) 0.058(6) 0.088(8) 0.017(5) -0.009(6) 0.020(6)
C8 0.185(13) 0.039(6) 0.106(9) 0.021(6) 0.007(9) 0.008(8)
C9 0.141(10) 0.043(6) 0.082(8) 0.005(5) 0.019(7) -0.018(6)
C10 0.087(7) 0.047(5) 0.057(5) -0.001(4) 0.015(5) -0.007(4)
C11 0.074(7) 0.066(6) 0.088(7) -0.006(5) 0.011(6) -0.017(5)
C12 0.102(10) 0.212(15) 0.156(13) -0.030(11) 0.058(9) -0.018(9)
C13 0.113(9) 0.126(10) 0.116(10) -0.025(7) -0.004(7) -0.029(7)
C14 0.081(7) 0.071(6) 0.092(8) 0.002(5) -0.007(6) 0.013(5)
C15 0.099(9) 0.162(12) 0.125(11) -0.044(9) 0.000(8) 0.007(8)
C16 0.100(10) 0.208(15) 0.167(14) -0.038(11) 0.042(9) -0.022(9)
C17 0.058(5) 0.033(4) 0.047(5) 0.001(3) 0.011(4) 0.009(4)
C18 0.069(6) 0.055(5) 0.065(6) 0.007(4) 0.020(4) 0.016(4)
C19 0.090(7) 0.055(6) 0.104(8) 0.007(5) 0.024(6) 0.023(5)
C20 0.134(10) 0.040(5) 0.093(8) 0.001(5) 0.036(7) 0.015(6)
C21 0.088(7) 0.045(5) 0.085(7) -0.001(4) 0.010(5) -0.013(5)
C22 0.075(6) 0.034(4) 0.064(5) 0.000(4) 0.013(4) -0.002(4)
C23 0.051(5) 0.065(6) 0.104(8) -0.004(5) 0.007(5) -0.013(4)
C24 0.125(11) 0.183(13) 0.126(11) -0.018(9) -0.039(9) 0.034(9)
C25 0.088(9) 0.179(13) 0.156(12) 0.036(10) 0.043(8) 0.022(8)
C26 0.066(6) 0.108(7) 0.111(8) -0.001(6) 0.002(6) 0.017(6)
C27 0.145(10) 0.163(11) 0.193(12) 0.029(10) -0.076(9) 0.017(9)
C28 0.104(9) 0.174(11) 0.170(12) -0.035(9) 0.034(8) -0.039(8)
C29 0.067(5) 0.046(5) 0.088(7) -0.002(5) 0.018(5) -0.009(4)
C30 0.071(6) 0.074(6) 0.065(6) -0.015(5) 0.016(5) -0.009(5)
C31 0.078(7) 0.153(10) 0.087(8) -0.024(7) 0.012(6) -0.029(7)
C32 0.086(8) 0.194(13) 0.086(9) -0.045(9) -0.004(7) -0.037(8)
C33 0.110(10) 0.176(12) 0.068(8) -0.029(7) -0.013(7) -0.005(9)
C34 0.072(6) 0.132(9) 0.060(6) -0.012(6) 0.004(5) -0.005(6)
C35 0.065(5) 0.083(6) 0.042(5) -0.008(4) 0.005(4) -0.003(5)
C36 0.069(6) 0.082(6) 0.048(5) -0.011(4) 0.017(5) -0.004(5)
C37 0.075(6) 0.078(6) 0.052(5) -0.008(5) 0.014(5) -0.009(5)
C38 0.072(6) 0.084(7) 0.071(6) 0.004(5) 0.000(5) -0.011(5)
C39 0.083(8) 0.103(8) 0.114(9) 0.010(7) -0.012(6) -0.017(7)
C40 0.084(8) 0.115(10) 0.129(11) -0.011(8) -0.002(7) -0.041(8)
C41 0.100(9) 0.085(8) 0.117(10) -0.019(7) 0.024(7) -0.028(7)
C42 0.090(7) 0.065(6) 0.070(6) -0.013(5) 0.018(5) -0.003(5)
C43 0.125(9) 0.074(7) 0.079(7) -0.004(5) 0.042(7) 0.015(6)
C44 0.186(12) 0.085(8) 0.115(10) 0.016(7) 0.064(9) -0.006(8)
C45 0.174(12) 0.141(11) 0.118(11) 0.009(8) 0.054(9) 0.071(9)
C46 0.081(7) 0.076(7) 0.119(9) 0.022(6) -0.005(6) -0.011(6)
C47 0.132(11) 0.104(9) 0.170(13) 0.008(8) -0.010(9) -0.001(8)
C48 0.126(10) 0.141(11) 0.141(11) 0.076(9) 0.026(8) -0.016(8)

loop_
_atom_type_symbol
_atom_type_description
_atom_type_scat_dispersion_real
_atom_type_scat_dispersion_imag
_atom_type_scat_source
C C 0.0033 0.0016 'International Tables Vol C Tables 4.2.6.8 and 6.1.1.4'
H H 0.0000 0.0000 'International Tables Vol C Tables 4.2.6.8 and 6.1.1.4'
Au Au -2.0133 8.8022 'International Tables Vol C Tables 4.2.6.8 and 6.1.1.4'
N N 0.0061 0.0033 'International Tables Vol C Tables 4.2.6.8 and 6.1.1.4'

loop_
_geom_angle_atom_site_label_1
_geom_angle_atom_site_label_2
_geom_angle_atom_site_label_3
_geom_angle
_geom_angle_site_symmetry_1
_geom_angle_site_symmetry_3
_geom_angle_publ_flag
C2 Au1 C1 175.3(3) . . ?
C1 N1 C4 110.2(5) . . ?
C1 N1 C17 126.1(6) . . ?
C4 N1 C17 123.2(6) . . ?
C1 N2 C3 110.4(5) . . ?
C1 N2 C5 125.5(6) . . ?
C3 N2 C5 124.0(6) . . ?
C36 N3 C37 119.7(7) . . ?
N1 C1 Au1 126.2(5) . . ?
N2 C1 Au1 128.6(5) . . ?
N2 C1 N1 105.1(5) . . ?
C29 C2 Au1 175.8(7) . . ?
N2 C3 H3 126.6 . . ?
C4 C3 N2 106.8(6) . . ?
C4 C3 H3 126.6 . . ?
N1 C4 H4 126.2 . . ?
C3 C4 N1 107.5(6) . . ?
C3 C4 H4 126.2 . . ?
C6 C5 N2 118.5(6) . . ?
C10 C5 N2 118.1(7) . . ?
C10 C5 C6 123.4(7) . . ?
C5 C6 C14 122.8(7) . . ?
C7 C6 C5 116.0(8) . . ?
C7 C6 C14 121.2(8) . . ?
C6 C7 H7 118.9 . . ?
C8 C7 C6 122.3(10) . . ?
C8 C7 H7 118.9 . . ?
C7 C8 H8 120.0 . . ?
C9 C8 C7 120.0(9) . . ?
C9 C8 H8 120.0 . . ?
C8 C9 H9 118.5 . . ?
C8 C9 C10 123.1(10) . . ?
C10 C9 H9 118.5 . . ?
C5 C10 C11 122.7(7) . . ?
C9 C10 C5 115.3(8) . . ?
C9 C10 C11 122.0(8) . . ?
C10 C11 H11 107.9 . . ?
C10 C11 C13 111.8(8) . . ?
C12 C11 C10 111.7(9) . . ?
C12 C11 H11 107.9 . . ?
C12 C11 C13 109.5(9) . . ?
C13 C11 H11 107.9 . . ?
C11 C12 H12A 109.5 . . ?
C11 C12 H12B 109.5 . . ?
C11 C12 H12C 109.5 . . ?
H12A C12 H12B 109.5 . . ?
H12A C12 H12C 109.5 . . ?
H12B C12 H12C 109.5 . . ?
C11 C13 H13A 109.5 . . ?
C11 C13 H13B 109.5 . . ?
C11 C13 H13C 109.5 . . ?
H13A C13 H13B 109.5 . . ?
H13A C13 H13C 109.5 . . ?
H13B C13 H13C 109.5 . . ?
C6 C14 H14 107.6 . . ?
C6 C14 C15 111.9(9) . . ?
C6 C14 C16 113.0(8) . . ?
C15 C14 H14 107.6 . . ?
C15 C14 C16 109.1(9) . . ?
C16 C14 H14 107.6 . . ?
C14 C15 H15A 109.5 . . ?
C14 C15 H15B 109.5 . . ?
C14 C15 H15C 109.5 . . ?
H15A C15 H15B 109.5 . . ?
H15A C15 H15C 109.5 . . ?
H15B C15 H15C 109.5 . . ?
C14 C16 H16A 109.5 . . ?
C14 C16 H16B 109.5 . . ?
C14 C16 H16C 109.5 . . ?
H16A C16 H16B 109.5 . . ?
H16A C16 H16C 109.5 . . ?
H16B C16 H16C 109.5 . . ?
C18 C17 N1 118.5(7) . . ?
C18 C17 C22 123.8(7) . . ?
C22 C17 N1 117.7(6) . . ?
C17 C18 C26 122.6(7) . . ?
C19 C18 C17 116.1(8) . . ?
C19 C18 C26 121.3(8) . . ?
C18 C19 H19 118.9 . . ?
C20 C19 C18 122.1(9) . . ?
C20 C19 H19 118.9 . . ?
C19 C20 H20 119.8 . . ?
C19 C20 C21 120.3(9) . . ?
C21 C20 H20 119.8 . . ?
C20 C21 H21 119.4 . . ?
C20 C21 C22 121.3(8) . . ?
C22 C21 H21 119.4 . . ?
C17 C22 C23 123.1(7) . . ?
C21 C22 C17 116.4(7) . . ?
C21 C22 C23 120.5(8) . . ?
C22 C23 H23 107.1 . . ?
C22 C23 C24 112.8(8) . . ?
C24 C23 H23 107.1 . . ?
C25 C23 C22 112.2(8) . . ?
C25 C23 H23 107.1 . . ?
C25 C23 C24 110.3(9) . . ?
C23 C24 H24A 109.5 . . ?
C23 C24 H24B 109.5 . . ?
C23 C24 H24C 109.5 . . ?
H24A C24 H24B 109.5 . . ?
H24A C24 H24C 109.5 . . ?
H24B C24 H24C 109.5 . . ?
C23 C25 H25A 109.5 . . ?
C23 C25 H25B 109.5 . . ?
C23 C25 H25C 109.5 . . ?
H25A C25 H25B 109.5 . . ?
H25A C25 H25C 109.5 . . ?
H25B C25 H25C 109.5 . . ?
C18 C26 H26 107.7 . . ?
C18 C26 C27 113.1(9) . . ?
C18 C26 C28 109.5(9) . . ?
C27 C26 H26 107.7 . . ?
C28 C26 H26 107.7 . . ?
C28 C26 C27 110.8(10) . . ?
C26 C27 H27A 109.5 . . ?
C26 C27 H27B 109.5 . . ?
C26 C27 H27C 109.5 . . ?
H27A C27 H27B 109.5 . . ?
H27A C27 H27C 109.5 . . ?
H27B C27 H27C 109.5 . . ?
C26 C28 H28A 109.5 . . ?
C26 C28 H28B 109.5 . . ?
C26 C28 H28C 109.5 . . ?
H28A C28 H28B 109.5 . . ?
H28A C28 H28C 109.5 . . ?
H28B C28 H28C 109.5 . . ?
C2 C29 C30 174.3(9) . . ?
C31 C30 C29 117.6(8) . . ?
C35 C30 C29 124.3(8) . . ?
C35 C30 C31 118.1(8) . . ?
C30 C31 H31 119.0 . . ?
C32 C31 C30 121.9(10) . . ?
C32 C31 H31 119.0 . . ?
C31 C32 H32 120.6 . . ?
C31 C32 C33 118.7(10) . . ?
C33 C32 H32 120.6 . . ?
C32 C33 H33 119.2 . . ?
C32 C33 C34 121.6(10) . . ?
C34 C33 H33 119.2 . . ?
C33 C34 H34 120.2 . . ?
C35 C34 C33 119.7(9) . . ?
C35 C34 H34 120.2 . . ?
C30 C35 C36 119.5(7) . . ?
C34 C35 C30 120.0(8) . . ?
C34 C35 C36 120.5(8) . . ?
N3 C36 C35 121.9(8) . . ?
N3 C36 H36 119.1 . . ?
C35 C36 H36 119.1 . . ?
C38 C37 N3 119.8(8) . . ?
C38 C37 C42 121.6(9) . . ?
C42 C37 N3 118.4(9) . . ?
C37 C38 C39 116.8(9) . . ?
C37 C38 C46 122.2(8) . . ?
C39 C38 C46 121.0(9) . . ?
C38 C39 H39 119.1 . . ?
C40 C39 C38 121.8(11) . . ?
C40 C39 H39 119.1 . . ?
C39 C40 H40 119.7 . . ?
C39 C40 C41 120.6(10) . . ?
C41 C40 H40 119.7 . . ?
C40 C41 H41 119.1 . . ?
C42 C41 C40 121.7(10) . . ?
C42 C41 H41 119.1 . . ?
C37 C42 C43 119.8(9) . . ?
C41 C42 C37 117.4(9) . . ?
C41 C42 C43 122.8(10) . . ?
C42 C43 H43 107.4 . . ?
C42 C43 C44 113.8(9) . . ?
C42 C43 C45 110.5(8) . . ?
C44 C43 H43 107.4 . . ?
C45 C43 H43 107.4 . . ?
C45 C43 C44 110.0(9) . . ?
C43 C44 H44A 109.5 . . ?
C43 C44 H44B 109.5 . . ?
C43 C44 H44C 109.5 . . ?
H44A C44 H44B 109.5 . . ?
H44A C44 H44C 109.5 . . ?
H44B C44 H44C 109.5 . . ?
C43 C45 H45A 109.5 . . ?
C43 C45 H45B 109.5 . . ?
C43 C45 H45C 109.5 . . ?
H45A C45 H45B 109.5 . . ?
H45A C45 H45C 109.5 . . ?
H45B C45 H45C 109.5 . . ?
C38 C46 H46 107.6 . . ?
C38 C46 C47 110.6(8) . . ?
C47 C46 H46 107.6 . . ?
C48 C46 C38 111.6(9) . . ?
C48 C46 H46 107.6 . . ?
C48 C46 C47 111.5(9) . . ?
C46 C47 H47A 109.5 . . ?
C46 C47 H47B 109.5 . . ?
C46 C47 H47C 109.5 . . ?
H47A C47 H47B 109.5 . . ?
H47A C47 H47C 109.5 . . ?
H47B C47 H47C 109.5 . . ?
C46 C48 H48A 109.5 . . ?
C46 C48 H48B 109.5 . . ?
C46 C48 H48C 109.5 . . ?
H48A C48 H48B 109.5 . . ?
H48A C48 H48C 109.5 . . ?
H48B C48 H48C 109.5 . . ?

loop_
_geom_bond_atom_site_label_1
_geom_bond_atom_site_label_2
_geom_bond_distance
_geom_bond_site_symmetry_2
_geom_bond_publ_flag
Au1 C1 2.019(7) . ?
Au1 C2 2.011(7) . ?
N1 C1 1.348(8) . ?
N1 C4 1.375(8) . ?
N1 C17 1.451(8) . ?
N2 C1 1.348(8) . ?
N2 C3 1.381(8) . ?
N2 C5 1.451(8) . ?
N3 C36 1.246(9) . ?
N3 C37 1.437(10) . ?
C2 C29 1.106(10) . ?
C3 H3 0.9300 . ?
C3 C4 1.326(9) . ?
C4 H4 0.9300 . ?
C5 C6 1.395(10) . ?
C5 C10 1.395(10) . ?
C6 C7 1.385(10) . ?
C6 C14 1.504(11) . ?
C7 H7 0.9300 . ?
C7 C8 1.350(13) . ?
C8 H8 0.9300 . ?
C8 C9 1.338(13) . ?
C9 H9 0.9300 . ?
C9 C10 1.389(11) . ?
C10 C11 1.497(11) . ?
C11 H11 0.9800 . ?
C11 C12 1.488(12) . ?
C11 C13 1.512(11) . ?
C12 H12A 0.9600 . ?
C12 H12B 0.9600 . ?
C12 H12C 0.9600 . ?
C13 H13A 0.9600 . ?
C13 H13B 0.9600 . ?
C13 H13C 0.9600 . ?
C14 H14 0.9800 . ?
C14 C15 1.513(12) . ?
C14 C16 1.517(13) . ?
C15 H15A 0.9600 . ?
C15 H15B 0.9600 . ?
C15 H15C 0.9600 . ?
C16 H16A 0.9600 . ?
C16 H16B 0.9600 . ?
C16 H16C 0.9600 . ?
C17 C18 1.391(10) . ?
C17 C22 1.395(10) . ?
C18 C19 1.378(11) . ?
C18 C26 1.506(12) . ?
C19 H19 0.9300 . ?
C19 C20 1.363(12) . ?
C20 H20 0.9300 . ?
C20 C21 1.367(11) . ?
C21 H21 0.9300 . ?
C21 C22 1.385(10) . ?
C22 C23 1.506(10) . ?
C23 H23 0.9800 . ?
C23 C24 1.509(12) . ?
C23 C25 1.480(12) . ?
C24 H24A 0.9600 . ?
C24 H24B 0.9600 . ?
C24 H24C 0.9600 . ?
C25 H25A 0.9600 . ?
C25 H25B 0.9600 . ?
C25 H25C 0.9600 . ?
C26 H26 0.9800 . ?
C26 C27 1.520(13) . ?
C26 C28 1.518(13) . ?
C27 H27A 0.9600 . ?
C27 H27B 0.9600 . ?
C27 H27C 0.9600 . ?
C28 H28A 0.9600 . ?
C28 H28B 0.9600 . ?
C28 H28C 0.9600 . ?
C29 C30 1.508(12) . ?
C30 C31 1.399(12) . ?
C30 C35 1.397(11) . ?
C31 H31 0.9300 . ?
C31 C32 1.349(13) . ?
C32 H32 0.9300 . ?
C32 C33 1.370(14) . ?
C33 H33 0.9300 . ?
C33 C34 1.377(13) . ?
C34 H34 0.9300 . ?
C34 C35 1.368(11) . ?
C35 C36 1.458(10) . ?
C36 H36 0.9300 . ?
C37 C38 1.401(11) . ?
C37 C42 1.433(11) . ?
C38 C39 1.402(12) . ?
C38 C46 1.517(12) . ?
C39 H39 0.9300 . ?
C39 C40 1.350(13) . ?
C40 H40 0.9300 . ?
C40 C41 1.381(14) . ?
C41 H41 0.9300 . ?
C41 C42 1.360(12) . ?
C42 C43 1.506(12) . ?
C43 H43 0.9800 . ?
C43 C44 1.533(12) . ?
C43 C45 1.512(12) . ?
C44 H44A 0.9600 . ?
C44 H44B 0.9600 . ?
C44 H44C 0.9600 . ?
C45 H45A 0.9600 . ?
C45 H45B 0.9600 . ?
C45 H45C 0.9600 . ?
C46 H46 0.9800 . ?
C46 C47 1.536(13) . ?
C46 C48 1.514(13) . ?
C47 H47A 0.9600 . ?
C47 H47B 0.9600 . ?
C47 H47C 0.9600 . ?
C48 H48A 0.9600 . ?
C48 H48B 0.9600 . ?
C48 H48C 0.9600 . ?
